data_7245541
loop_
_publ_author_name
'Stoesser, Julian'
'Engelage, Elric'
'Huber, Stefan'

_publ_section_title
;
 Co-crystallization studies of the syn- and anti-atropisomers of
 triphenyl-based perfluorinated halogen bond donors with halides
;
_journal_name_full CrystEngComm
_journal_paper_doi 10.1039/D2CE00973K
_journal_year 2022
_chemical_formula_sum 'C18 F12 I2'
_chemical_formula_weight 697.98
_space_group_crystal_system triclinic
_space_group_IT_number 2
_space_group_name_Hall '-P 1'
_space_group_name_H-M_alt 'P -1'
_atom_sites_solution_primary 'dual space'
_atom_sites_solution_secondary difmap
_audit_creation_method SHELXL-2018/3
_audit_update_record
;
2022-08-31 deposited with the CCDC.	2022-09-16 downloaded from the CCDC.
;
_cell_angle_alpha 77.925(4)
_cell_angle_beta 86.254(4)
_cell_angle_gamma 68.455(5)
_cell_formula_units_Z 2
_cell_length_a 8.2040(4)
_cell_length_b 10.2959(5)
_cell_length_c 12.6309(6)
_cell_measurement_reflns_used 3405
_cell_measurement_temperature 170(2)
_cell_measurement_theta_max 25
_cell_measurement_theta_min 3
_cell_volume 970.32(9)
_computing_cell_refinement
;
CrysAlisPro, Agilent Technologies,
Version 1.171.36.24 (release 03-12-2012 CrysAlis171 .NET)
(compiled Dec  3 2012,18:21:49)
;
_computing_data_collection
;
CrysAlisPro, Agilent Technologies,
Version 1.171.36.24 (release 03-12-2012 CrysAlis171 .NET)
(compiled Dec  3 2012,18:21:49)
;
_computing_data_reduction
;
CrysAlisPro, Agilent Technologies,
Version 1.171.36.24 (release 03-12-2012 CrysAlis171 .NET)
(compiled Dec  3 2012,18:21:49)
;
_computing_molecular_graphics
;
 Diamond 4 - Crystal and Molecular Structure Visualization
  Crystal Impact - Dr. H. Putz & Dr. K. Brandenburg GbR, 
  Kreuzherrenstr. 102, 53227 Bonn, Germany
  http://www.crystalimpact.com/diamond
 Mercury CSD 2.0 - New Features for the Visualization 
 and Investigation of Crystal Structures
  C. F. Macrae, I. J. Bruno, J. A. Chisholm, P. R. Edgington, P. McCabe,
  E. Pidcock, 
  L. Rodriguez-Monge, R. Taylor, J. van de Streek and P. A. Wood, 
  J. Appl. Cryst., 41, 466-470, 2008
;
_computing_publication_material 'WinGX L. J. Farrugia, J. Appl. Crystallogr., 1999, 32, 837-838.'
_computing_structure_refinement 'SHELXL-2018/3 (Sheldrick, 2018)'
_computing_structure_solution
;
 shelXT  G. M. Sheldrick, Acta Crystallogr., Sect. A: Found. Crystallogr.,
 2008, 64, 112-122.
 shelXle C. B. Huebschle, G. M. Sheldrick and B. Dittrich J. Appl. Cryst.
  (2011). 44, 1281-1284
;
_diffrn_ambient_temperature 170(2)
_diffrn_detector_area_resol_mean 8.4171
_diffrn_measured_fraction_theta_full 0.998
_diffrn_measured_fraction_theta_max 0.998
_diffrn_measurement_device_type 'Xcalibur, Sapphire2, large Be window'
_diffrn_radiation_monochromator graphite
_diffrn_radiation_source 'Enhance (Mo) X-ray Source'
_diffrn_radiation_type 'Mo K\a'
_diffrn_radiation_wavelength 0.7107
_diffrn_reflns_av_R_equivalents 0.0207
_diffrn_reflns_av_unetI/netI 0.0173
_diffrn_reflns_Laue_measured_fraction_full 0.998
_diffrn_reflns_Laue_measured_fraction_max 0.998
_diffrn_reflns_limit_h_max 9
_diffrn_reflns_limit_h_min -9
_diffrn_reflns_limit_k_max 12
_diffrn_reflns_limit_k_min -12
_diffrn_reflns_limit_l_max 14
_diffrn_reflns_limit_l_min -14
_diffrn_reflns_number 12924
_diffrn_reflns_point_group_measured_fraction_full 0.998
_diffrn_reflns_point_group_measured_fraction_max 0.998
_diffrn_reflns_theta_full 24.985
_diffrn_reflns_theta_max 24.985
_diffrn_reflns_theta_min 3.007
_diffrn_source 'fine-focus sealed X-ray tube'
_exptl_absorpt_correction_T_max 1.00000
_exptl_absorpt_correction_T_min 0.70681
_exptl_absorpt_correction_type multi-scan
_exptl_absorpt_process_details
;
CrysAlisPro, Agilent Technologies,
Version 1.171.36.24 (release 03-12-2012 CrysAlis171 .NET)
(compiled Dec  3 2012,18:21:49)
Empirical absorption correction using spherical harmonics,
 implemented in SCALE3 ABSPACK scaling algorithm.
;
_exptl_crystal_colour 'translucent colorless'
_exptl_crystal_density_diffrn 2.389
_exptl_crystal_density_meas ?
_exptl_crystal_description prism
_exptl_crystal_F_000 644
_exptl_crystal_recrystallization_method 'Re-crystallisation from solvent: Pentane/DCM see SI'
_exptl_crystal_size_max 0.401
_exptl_crystal_size_mid 0.272
_exptl_crystal_size_min 0.174
_refine_diff_density_max 1.219
_refine_diff_density_min -0.793
_refine_diff_density_rms 0.092
_refine_ls_extinction_method none
_refine_ls_goodness_of_fit_ref 1.065
_refine_ls_hydrogen_treatment undef
_refine_ls_matrix_type full
_refine_ls_number_parameters 289
_refine_ls_number_reflns 3405
_refine_ls_number_restraints 0
_refine_ls_restrained_S_all 1.065
_refine_ls_R_factor_all 0.0396
_refine_ls_R_factor_gt 0.0338
_refine_ls_shift/su_max 0.001
_refine_ls_shift/su_mean 0.000
_refine_ls_structure_factor_coef Fsqd
_refine_ls_weighting_details 'w=1/[\s^2^(Fo^2^)+(0.0368P)^2^+1.5795P] where P=(Fo^2^+2Fc^2^)/3'
_refine_ls_weighting_scheme calc
_refine_ls_wR_factor_gt 0.0803
_refine_ls_wR_factor_ref 0.0838
_reflns_Friedel_coverage 0.000
_reflns_number_gt 2955
_reflns_number_total 3405
_reflns_threshold_expression 'I > 2\s(I)'
_cod_data_source_file d2ce00973k2.cif
_cod_data_source_block syn-m-1
_cod_depositor_comments
;
The following automatic conversions were performed:

data item '_exptl_crystal_density_meas' value 'not measured' was
changed to '?' -- the value is perceived as not measured.

data item '_atom_sites_solution_secondary' value 'diffmap' was
changed to 'difmap'.

Automatic conversion script
Id: cif_fix_values 7556 2019-12-06 15:28:31Z antanas 
;
_cod_database_code 7245541
_shelx_shelxl_version_number 2018/3
_shelx_space_group_comment
;
The symmetry employed for this shelxl refinement is uniquely defined
by the following loop, which should always be used as a source of
symmetry information in preference to the above space-group names.
They are only intended as comments.
;

loop_
_space_group_symop_operation_xyz
'x, y, z'
'-x, -y, -z'

loop_
_atom_site_label
_atom_site_type_symbol
_atom_site_fract_x
_atom_site_fract_y
_atom_site_fract_z
_atom_site_U_iso_or_equiv
_atom_site_adp_type
_atom_site_occupancy
_atom_site_site_symmetry_order
_atom_site_calc_flag
_atom_site_refinement_flags_posn
_atom_site_refinement_flags_adp
_atom_site_refinement_flags_occupancy
_atom_site_disorder_assembly
_atom_site_disorder_group
I1 I -0.20537(5) 0.82579(4) 0.32763(4) 0.08270(16) Uani 1 1 d . . . . .
I2 I 0.22467(4) 0.87367(3) -0.01024(3) 0.06264(13) Uani 1 1 d . . . . .
F1 F -0.2705(4) 0.9358(3) 0.5456(3) 0.0912(11) Uani 1 1 d . . . . .
F2 F -0.0573(6) 0.9194(3) 0.7038(2) 0.0965(12) Uani 1 1 d . . . . .
F3 F 0.2934(5) 0.7763(4) 0.6942(3) 0.0966(12) Uani 1 1 d . . . . .
F4 F 0.4256(4) 0.6517(3) 0.5267(2) 0.0779(9) Uani 1 1 d . . . . .
F5 F 0.1055(4) 0.4742(3) 0.4138(2) 0.0650(7) Uani 1 1 d . . . . .
F6 F 0.2633(4) 0.3325(3) 0.2573(2) 0.0676(8) Uani 1 1 d . . . . .
F7 F 0.4758(4) 0.4287(3) 0.1174(2) 0.0606(7) Uani 1 1 d . . . . .
F8 F 0.3710(3) 0.8118(2) 0.2909(2) 0.0544(6) Uani 1 1 d . . . . .
F9 F 0.7943(3) 0.5016(3) 0.2262(2) 0.0666(7) Uani 1 1 d . . . . .
F10 F 1.0190(3) 0.5758(4) 0.0866(3) 0.0761(8) Uani 1 1 d . . . . .
F11 F 0.8996(4) 0.7825(3) -0.0911(2) 0.0719(8) Uani 1 1 d . . . . .
F12 F 0.5538(4) 0.9187(3) -0.1291(2) 0.0657(7) Uani 1 1 d . . . . .
C1 C -0.0328(6) 0.7998(4) 0.4501(3) 0.0492(10) Uani 1 1 d . . . . .
C2 C -0.0985(7) 0.8628(5) 0.5383(4) 0.0609(13) Uani 1 1 d . . . . .
C3 C 0.0089(8) 0.8560(5) 0.6205(4) 0.0650(14) Uani 1 1 d . . . . .
C4 C 0.1851(8) 0.7840(5) 0.6159(4) 0.0655(14) Uani 1 1 d . . . . .
C5 C 0.2543(7) 0.7194(5) 0.5294(4) 0.0553(11) Uani 1 1 d . . . . .
C6 C 0.1481(5) 0.7245(4) 0.4455(3) 0.0440(9) Uani 1 1 d . . . . .
C7 C 0.2312(5) 0.6495(4) 0.3557(3) 0.0405(9) Uani 1 1 d . . . . .
C8 C 0.2085(5) 0.5252(4) 0.3444(3) 0.0458(10) Uani 1 1 d . . . . .
C9 C 0.2898(6) 0.4516(4) 0.2655(3) 0.0452(9) Uani 1 1 d . . . . .
C10 C 0.3984(5) 0.5005(4) 0.1952(3) 0.0422(9) Uani 1 1 d . . . . .
C11 C 0.4282(5) 0.6229(4) 0.2012(3) 0.0381(8) Uani 1 1 d . . . . .
C12 C 0.3440(5) 0.6934(4) 0.2825(3) 0.0414(9) Uani 1 1 d . . . . .
C13 C 0.5491(5) 0.6722(4) 0.1235(3) 0.0389(8) Uani 1 1 d . . . . .
C14 C 0.7288(5) 0.6063(5) 0.1406(3) 0.0475(10) Uani 1 1 d . . . . .
C15 C 0.8458(5) 0.6438(5) 0.0691(4) 0.0518(11) Uani 1 1 d . . . . .
C16 C 0.7851(6) 0.7485(5) -0.0211(3) 0.0485(10) Uani 1 1 d . . . . .
C17 C 0.6075(6) 0.8168(4) -0.0396(3) 0.0447(9) Uani 1 1 d . . . . .
C18 C 0.4893(5) 0.7792(4) 0.0313(3) 0.0397(8) Uani 1 1 d . . . . .

loop_
_atom_site_aniso_label
_atom_site_aniso_U_11
_atom_site_aniso_U_22
_atom_site_aniso_U_33
_atom_site_aniso_U_23
_atom_site_aniso_U_13
_atom_site_aniso_U_12
I1 0.0565(2) 0.0806(3) 0.1063(3) -0.0233(2) -0.0159(2) -0.01413(18)
I2 0.03789(17) 0.0629(2) 0.0763(2) -0.00611(16) -0.00609(14) -0.00893(13)
F1 0.069(2) 0.076(2) 0.119(3) -0.0343(19) 0.0441(19) -0.0155(16)
F2 0.153(3) 0.0665(19) 0.0571(18) -0.0272(15) 0.045(2) -0.024(2)
F3 0.142(3) 0.075(2) 0.0579(19) -0.0249(16) -0.0315(19) -0.010(2)
F4 0.0645(18) 0.085(2) 0.0743(19) -0.0327(16) -0.0205(15) -0.0024(16)
F5 0.0832(19) 0.0572(15) 0.0629(16) -0.0123(13) 0.0311(14) -0.0399(14)
F6 0.097(2) 0.0541(15) 0.0709(18) -0.0237(13) 0.0224(15) -0.0475(15)
F7 0.0811(18) 0.0612(16) 0.0528(15) -0.0303(12) 0.0218(13) -0.0342(14)
F8 0.0609(15) 0.0488(13) 0.0659(16) -0.0268(12) 0.0205(12) -0.0290(12)
F9 0.0509(15) 0.0645(17) 0.0686(17) 0.0115(14) -0.0164(13) -0.0134(13)
F10 0.0329(13) 0.101(2) 0.087(2) -0.0156(17) -0.0014(13) -0.0167(14)
F11 0.0597(17) 0.105(2) 0.0646(17) -0.0153(16) 0.0187(13) -0.0495(16)
F12 0.0676(17) 0.0676(17) 0.0552(16) 0.0098(13) -0.0022(13) -0.0282(14)
C1 0.052(2) 0.042(2) 0.050(2) -0.0055(19) 0.0117(19) -0.0170(19)
C2 0.065(3) 0.042(2) 0.067(3) -0.009(2) 0.032(3) -0.016(2)
C3 0.098(4) 0.041(2) 0.044(3) -0.0074(19) 0.024(3) -0.016(3)
C4 0.105(4) 0.044(2) 0.036(2) -0.0043(19) -0.006(2) -0.015(3)
C5 0.070(3) 0.041(2) 0.044(2) -0.0111(19) -0.001(2) -0.007(2)
C6 0.052(2) 0.037(2) 0.040(2) -0.0063(17) 0.0071(18) -0.0155(18)
C7 0.045(2) 0.041(2) 0.033(2) -0.0088(16) 0.0053(16) -0.0134(17)
C8 0.046(2) 0.048(2) 0.042(2) -0.0079(18) 0.0035(18) -0.0168(19)
C9 0.054(2) 0.042(2) 0.046(2) -0.0092(18) 0.0031(18) -0.0240(19)
C10 0.051(2) 0.044(2) 0.034(2) -0.0138(17) 0.0051(17) -0.0170(18)
C11 0.039(2) 0.0378(19) 0.037(2) -0.0087(16) 0.0053(16) -0.0144(16)
C12 0.042(2) 0.037(2) 0.047(2) -0.0105(17) 0.0009(17) -0.0163(17)
C13 0.039(2) 0.041(2) 0.041(2) -0.0154(17) 0.0061(16) -0.0164(16)
C14 0.044(2) 0.053(2) 0.046(2) -0.0092(19) 0.0012(18) -0.0190(19)
C15 0.034(2) 0.067(3) 0.056(3) -0.020(2) -0.0015(18) -0.017(2)
C16 0.045(2) 0.062(3) 0.050(2) -0.018(2) 0.0101(19) -0.031(2)
C17 0.052(2) 0.047(2) 0.040(2) -0.0107(18) 0.0012(18) -0.0209(19)
C18 0.0349(19) 0.042(2) 0.045(2) -0.0139(17) 0.0035(16) -0.0139(16)

loop_
_atom_type_symbol
_atom_type_description
_atom_type_scat_dispersion_real
_atom_type_scat_dispersion_imag
_atom_type_scat_source
C C 0.0033 0.0016 'International Tables Vol C Tables 4.2.6.8 and 6.1.1.4'
F F 0.0171 0.0103 'International Tables Vol C Tables 4.2.6.8 and 6.1.1.4'
I I -0.4742 1.8119 'International Tables Vol C Tables 4.2.6.8 and 6.1.1.4'

loop_
_exptl_crystal_face_index_h
_exptl_crystal_face_index_k
_exptl_crystal_face_index_l
_exptl_crystal_face_perp_dist
0 10 23 0.0905
12 5 13 0.1254
0 10 -18 0.1518
-8 13 2 0.0958
0 -10 18 0.1238
8 -13 -2 0.0962
0 -10 -23 0.0837
8 19 4 0.0916
-8 -19 -4 0.1111

loop_
_geom_angle_atom_site_label_1
_geom_angle_atom_site_label_2
_geom_angle_atom_site_label_3
_geom_angle
_geom_angle_site_symmetry_1
_geom_angle_site_symmetry_3
_geom_angle_publ_flag
C2 C1 C6 118.9(4) . . ?
C2 C1 I1 118.5(4) . . ?
C6 C1 I1 122.6(3) . . ?
F1 C2 C3 117.4(4) . . ?
F1 C2 C1 120.6(5) . . ?
C3 C2 C1 122.0(5) . . ?
F2 C3 C4 119.8(6) . . ?
F2 C3 C2 120.8(5) . . ?
C4 C3 C2 119.4(4) . . ?
F3 C4 C3 120.9(5) . . ?
F3 C4 C5 119.1(5) . . ?
C3 C4 C5 120.0(5) . . ?
F4 C5 C4 118.6(4) . . ?
F4 C5 C6 119.7(4) . . ?
C4 C5 C6 121.7(5) . . ?
C5 C6 C1 118.1(4) . . ?
C5 C6 C7 118.9(4) . . ?
C1 C6 C7 123.0(4) . . ?
C12 C7 C8 115.9(3) . . ?
C12 C7 C6 122.4(4) . . ?
C8 C7 C6 121.6(3) . . ?
F5 C8 C9 118.3(4) . . ?
F5 C8 C7 119.4(3) . . ?
C9 C8 C7 122.4(4) . . ?
F6 C9 C8 120.3(4) . . ?
F6 C9 C10 120.6(4) . . ?
C8 C9 C10 119.2(4) . . ?
F7 C10 C9 118.7(4) . . ?
F7 C10 C11 119.2(3) . . ?
C9 C10 C11 122.0(4) . . ?
C12 C11 C10 116.8(3) . . ?
C12 C11 C13 122.7(3) . . ?
C10 C11 C13 120.5(3) . . ?
F8 C12 C11 118.3(3) . . ?
F8 C12 C7 118.0(3) . . ?
C11 C12 C7 123.7(4) . . ?
C14 C13 C18 117.9(3) . . ?
C14 C13 C11 119.2(4) . . ?
C18 C13 C11 122.8(3) . . ?
F9 C14 C15 117.6(4) . . ?
F9 C14 C13 120.9(4) . . ?
C15 C14 C13 121.5(4) . . ?
F10 C15 C16 120.0(4) . . ?
F10 C15 C14 120.1(4) . . ?
C16 C15 C14 119.9(4) . . ?
F11 C16 C15 119.5(4) . . ?
F11 C16 C17 120.6(4) . . ?
C15 C16 C17 119.9(4) . . ?
F12 C17 C16 118.0(4) . . ?
F12 C17 C18 121.5(4) . . ?
C16 C17 C18 120.6(4) . . ?
C17 C18 C13 120.2(4) . . ?
C17 C18 I2 118.1(3) . . ?
C13 C18 I2 121.5(3) . . ?

loop_
_geom_bond_atom_site_label_1
_geom_bond_atom_site_label_2
_geom_bond_distance
_geom_bond_site_symmetry_2
_geom_bond_publ_flag
I1 C1 2.075(5) . ?
I2 C18 2.078(4) . ?
F1 C2 1.340(6) . ?
F2 C3 1.335(5) . ?
F3 C4 1.343(6) . ?
F4 C5 1.321(6) . ?
F5 C8 1.340(5) . ?
F6 C9 1.347(5) . ?
F7 C10 1.339(4) . ?
F8 C12 1.343(4) . ?
F9 C14 1.335(5) . ?
F10 C15 1.343(5) . ?
F11 C16 1.338(5) . ?
F12 C17 1.342(5) . ?
C1 C2 1.386(6) . ?
C1 C6 1.404(6) . ?
C2 C3 1.379(8) . ?
C3 C4 1.364(8) . ?
C4 C5 1.380(6) . ?
C5 C6 1.396(6) . ?
C6 C7 1.493(5) . ?
C7 C12 1.392(6) . ?
C7 C8 1.394(6) . ?
C8 C9 1.368(6) . ?
C9 C10 1.369(6) . ?
C10 C11 1.386(5) . ?
C11 C12 1.382(5) . ?
C11 C13 1.496(5) . ?
C13 C14 1.388(6) . ?
C13 C18 1.397(5) . ?
C14 C15 1.378(6) . ?
C15 C16 1.369(6) . ?
C16 C17 1.377(6) . ?
C17 C18 1.383(6) . ?

loop_
_exptl_oxdiff_crystal_face_indexfrac_h
_exptl_oxdiff_crystal_face_indexfrac_k
_exptl_oxdiff_crystal_face_indexfrac_l
_exptl_oxdiff_crystal_face_x
_exptl_oxdiff_crystal_face_y
_exptl_oxdiff_crystal_face_z
-0.0894 10.3028 22.7539 -0.9919 0.7715 0.5775
11.9771 5.3267 13.1376 0.3239 1.1422 0.3697
-0.0528 9.5513 -18.4408 -0.1447 -0.2550 -1.3656
-8.1076 12.8021 2.3833 -1.3008 -0.1498 -0.5307
0.0528 -9.5513 18.4408 0.1447 0.2550 1.3656
8.1076 -12.8021 -2.3833 1.3008 0.1498 0.5307
0.0894 -10.3028 -22.7539 0.9919 -0.7715 -0.5775
7.8809 18.9462 3.5130 -0.4970 0.9511 -0.7776
-7.8809 -18.9462 -3.5130 0.4970 -0.9511 0.7776
